data_4072662
loop_
_publ_author_name
'Kiefer, Adam M.'
'Giles, John A.'
'Shapley, Patricia A.'

_publ_contact_author
; 
Patricia A. Shapley 
University of Illinois 
School of Chemical Sciences 
A404 Chemical and Life Sciences Building, MC-712 
601 S. Goodwin Ave 
Urbana, Illinois  61801 
USA 
;
_publ_section_title
;
 Synthesis, Structure, and Reactivity of Organometallic Osmium(VI) Hydroxo
 Compounds
;
_journal_issue 8
_journal_name_full Organometallics
_journal_page_first 1881
_journal_paper_doi 10.1021/om060918k
_journal_volume 26
_journal_year 2007
_chemical_formula_moiety 'C16 H36 N, C8 H24 N O2 Os Si2'
_chemical_formula_sum 'C24 H60 N2 O2 Os Si2'
_chemical_formula_weight 655.12
_chemical_name_systematic
; 
? 
;
_space_group_IT_number 61
_symmetry_cell_setting orthorhombic
_symmetry_space_group_name_Hall '-P 2ac 2ab'
_symmetry_space_group_name_H-M 'P b c a'
_atom_sites_solution_hydrogens geom
_atom_sites_solution_primary direct
_atom_sites_solution_secondary difmap
_audit_creation_method SHELXL-97
_audit_update_record
; 
2006-07-14  text and data added, amk 
;
_cell_angle_alpha 90.00
_cell_angle_beta 90.00
_cell_angle_gamma 90.00
_cell_formula_units_Z 8
_cell_length_a 15.045(6)
_cell_length_b 19.289(8)
_cell_length_c 22.687(9)
_cell_measurement_reflns_used 958
_cell_measurement_temperature 193(2)
_cell_measurement_theta_max 21.15
_cell_measurement_theta_min 2.66
_cell_volume 6584(5)
_computing_cell_refinement 'SAINT V6.22 (Bruker, 2001)'
_computing_data_collection 'SMART V5.625 (Bruker, 2001)'
_computing_data_reduction 'SAINT V6.22 (Bruker, 2001)'
_computing_molecular_graphics 'SHELXTL V6.12 (Bruker, 2001)'
_computing_publication_material 'XCIF (Bruker, 2001)'
_computing_structure_refinement 'SHELXTL V6.12 (Bruker, 2001)'
_computing_structure_solution 'SHELXTL V6.12 (Bruker, 2001)'
_diffrn_ambient_temperature 193(2)
_diffrn_measured_fraction_theta_full 0.999
_diffrn_measured_fraction_theta_max 0.999
_diffrn_measurement_device 'Siemens Platform/CCD'
_diffrn_measurement_method 'profile data from \w scans'
_diffrn_radiation_monochromator graphite
_diffrn_radiation_source 'normal-focus sealed tube'
_diffrn_radiation_type MoK\a
_diffrn_radiation_wavelength 0.71073
_diffrn_radiation_wavelength_id hydro5
_diffrn_reflns_av_R_equivalents 0.2908
_diffrn_reflns_av_sigmaI/netI 0.1667
_diffrn_reflns_limit_h_max 18
_diffrn_reflns_limit_h_min -18
_diffrn_reflns_limit_k_max 23
_diffrn_reflns_limit_k_min -23
_diffrn_reflns_limit_l_max 27
_diffrn_reflns_limit_l_min -27
_diffrn_reflns_number 51024
_diffrn_reflns_theta_full 25.37
_diffrn_reflns_theta_max 25.37
_diffrn_reflns_theta_min 1.80
_diffrn_standards_decay_% 5.8
_diffrn_standards_interval_time 304
_diffrn_standards_number 132
_exptl_absorpt_coefficient_mu 3.966
_exptl_absorpt_correction_T_max 0.8526
_exptl_absorpt_correction_T_min 0.3829
_exptl_absorpt_correction_type integration
_exptl_absorpt_process_details 'SHELXTL/XPREP (Bruker, 2001)'
_exptl_crystal_colour yellow
_exptl_crystal_density_diffrn 1.322
_exptl_crystal_density_method 'not measured'
_exptl_crystal_description tabular
_exptl_crystal_F_000 2704
_exptl_crystal_id hydro5
_exptl_crystal_preparation
; 
The data crystal was mounted using oil (Parantone-N, Exxon) to a 
0.3 mm cryo-loop (Hampton Research) with the (3 2 0) scattering 
planes roughly normal to the spindle axis. 
;
_exptl_crystal_size_max 0.25
_exptl_crystal_size_mid 0.22
_exptl_crystal_size_min 0.04
_refine_diff_density_max 1.783
_refine_diff_density_min -0.780
_refine_diff_density_rms 0.160
_refine_ls_extinction_method none
_refine_ls_goodness_of_fit_ref 0.993
_refine_ls_hydrogen_treatment noref
_refine_ls_matrix_type full
_refine_ls_number_parameters 290
_refine_ls_number_reflns 6030
_refine_ls_number_restraints 1
_refine_ls_restrained_S_all 1.006
_refine_ls_R_factor_all 0.1715
_refine_ls_R_factor_gt 0.0697
_refine_ls_shift/su_max 0.026
_refine_ls_shift/su_mean 0.001
_refine_ls_structure_factor_coef Fsqd
_refine_ls_weighting_details 'calc w=1/[\s^2^(Fo^2^)+(0.0363P)^2^+0.0000P] where P=(Fo^2^+2Fc^2^)/3'
_refine_ls_weighting_scheme calc
_refine_ls_wR_factor_gt 0.0983
_refine_ls_wR_factor_ref 0.1191
_reflns_number_gt 2962
_reflns_number_total 6030
_reflns_threshold_expression >2sigma(I)
_cod_data_source_file om060918ksi20061006_033450.cif
_cod_data_source_block hydro5
_cod_depositor_comments
;
The following automatic conversions were performed:

'_symmetry_cell_setting' value 'Orthorhombic' changed to
'orthorhombic' according to
/home/saulius/struct/CIF-dictionaries/cif_core.dic dictionary named
'cif_core.dic' version 2.4.1 from 2010-06-29.

Automatic conversion script
Id: cif_fix_values 1715 2011-07-08 13:25:40Z adriana 
;
_cod_original_sg_symbol_Hall '-P 2ac 2ab '
_cod_original_sg_symbol_H-M 'P b c a '
_cod_database_code 4072662

loop_
_symmetry_equiv_pos_as_xyz
'x, y, z'
'-x+1/2, -y, z+1/2'
'-x, y+1/2, -z+1/2'
'x+1/2, -y+1/2, -z'
'-x, -y, -z'
'x-1/2, y, -z-1/2'
'x, -y-1/2, z-1/2'
'-x-1/2, y-1/2, z'

loop_
_atom_site_label
_atom_site_type_symbol
_atom_site_fract_x
_atom_site_fract_y
_atom_site_fract_z
_atom_site_U_iso_or_equiv
_atom_site_adp_type
_atom_site_occupancy
_atom_site_symmetry_multiplicity
_atom_site_calc_flag
_atom_site_refinement_flags
Os1 Os 0.79406(3) 0.14746(2) 0.531313(19) 0.03124(15) Uani 1 1 d .
Si1 Si 0.6788(2) 0.08338(16) 0.41494(15) 0.0417(9) Uani 1 1 d .
Si2 Si 0.8568(3) 0.18507(17) 0.67346(16) 0.0468(10) Uani 1 1 d .
O1 O 0.8753(4) 0.0692(3) 0.5433(3) 0.047(2) Uani 1 1 d .
H1 H 0.9237 0.0773 0.5261 0.070 Uiso 1 1 calc RD
O2 O 0.7778(4) 0.2398(3) 0.4961(3) 0.0352(19) Uani 1 1 d .
H2 H 0.8243 0.2513 0.4781 0.053 Uiso 1 1 calc RD
N1 N 0.7042(6) 0.1279(4) 0.5631(4) 0.046(3) Uani 1 1 d .
N2 N 0.6146(5) 0.3621(4) 0.5713(4) 0.029(2) Uani 1 1 d .
C1 C 0.7879(6) 0.1102(5) 0.4423(4) 0.035(3) Uani 1 1 d .
H1A H 0.8107 0.1472 0.4161 0.041 Uiso 1 1 calc R
H1B H 0.8289 0.0703 0.4388 0.041 Uiso 1 1 calc R
C2 C 0.8738(7) 0.2002(5) 0.5935(4) 0.034(3) Uani 1 1 d .
H2A H 0.9365 0.1889 0.5845 0.041 Uiso 1 1 calc R
H2B H 0.8662 0.2505 0.5864 0.041 Uiso 1 1 calc R
C3 C 0.6248(8) 0.0146(6) 0.4605(5) 0.064(4) Uani 1 1 d .
H3A H 0.6691 -0.0203 0.4716 0.095 Uiso 1 1 calc R
H3B H 0.5772 -0.0075 0.4377 0.095 Uiso 1 1 calc R
H3C H 0.5996 0.0355 0.4962 0.095 Uiso 1 1 calc R
C4 C 0.6025(7) 0.1618(5) 0.4107(5) 0.050(3) Uani 1 1 d .
H4A H 0.6243 0.1937 0.3804 0.075 Uiso 1 1 calc R
H4B H 0.6016 0.1854 0.4489 0.075 Uiso 1 1 calc R
H4C H 0.5422 0.1466 0.4006 0.075 Uiso 1 1 calc R
C5 C 0.6872(7) 0.0476(6) 0.3378(5) 0.061(4) Uani 1 1 d .
H5A H 0.7090 0.0839 0.3112 0.091 Uiso 1 1 calc R
H5B H 0.6284 0.0321 0.3246 0.091 Uiso 1 1 calc R
H5C H 0.7285 0.0083 0.3374 0.091 Uiso 1 1 calc R
C6 C 0.8727(8) 0.0928(6) 0.6919(5) 0.065(4) Uani 1 1 d .
H6A H 0.8179 0.0672 0.6834 0.098 Uiso 1 1 calc R
H6B H 0.8872 0.0884 0.7338 0.098 Uiso 1 1 calc R
H6C H 0.9214 0.0738 0.6682 0.098 Uiso 1 1 calc R
C7 C 0.7449(10) 0.2085(8) 0.6993(6) 0.098(6) Uani 1 1 d .
H7A H 0.7368 0.2588 0.6960 0.147 Uiso 1 1 calc R
H7B H 0.7381 0.1945 0.7406 0.147 Uiso 1 1 calc R
H7C H 0.7003 0.1848 0.6752 0.147 Uiso 1 1 calc R
C8 C 0.9419(10) 0.2366(7) 0.7154(6) 0.104(6) Uani 1 1 d .
H8A H 1.0004 0.2150 0.7107 0.155 Uiso 1 1 calc R
H8B H 0.9259 0.2374 0.7573 0.155 Uiso 1 1 calc R
H8C H 0.9436 0.2841 0.7002 0.155 Uiso 1 1 calc R
C9 C 0.5594(7) 0.3984(5) 0.6168(5) 0.035(3) Uani 1 1 d .
H9A H 0.5779 0.4476 0.6179 0.043 Uiso 1 1 calc R
H9B H 0.4967 0.3973 0.6036 0.043 Uiso 1 1 calc R
C10 C 0.5631(7) 0.3705(6) 0.6786(4) 0.040(3) Uani 1 1 d .
H10A H 0.6253 0.3716 0.6927 0.048 Uiso 1 1 calc R
H10B H 0.5431 0.3216 0.6785 0.048 Uiso 1 1 calc R
C11 C 0.5053(8) 0.4120(6) 0.7204(5) 0.047(3) Uani 1 1 d .
H11A H 0.5122 0.3926 0.7606 0.056 Uiso 1 1 calc R
H11B H 0.5277 0.4603 0.7214 0.056 Uiso 1 1 calc R
C12 C 0.4089(7) 0.4139(7) 0.7060(5) 0.071(5) Uani 1 1 d .
H12A H 0.4009 0.4313 0.6658 0.106 Uiso 1 1 calc R
H12B H 0.3782 0.4446 0.7338 0.106 Uiso 1 1 calc R
H12C H 0.3841 0.3670 0.7090 0.106 Uiso 1 1 calc R
C13 C 0.5926(6) 0.2843(5) 0.5674(5) 0.034(3) Uani 1 1 d .
H13A H 0.6339 0.2623 0.5390 0.041 Uiso 1 1 calc R
H13B H 0.6030 0.2629 0.6064 0.041 Uiso 1 1 calc R
C14 C 0.4969(7) 0.2690(5) 0.5482(5) 0.041(3) Uani 1 1 d .
H14A H 0.4552 0.2973 0.5719 0.050 Uiso 1 1 calc R
H14B H 0.4892 0.2819 0.5062 0.050 Uiso 1 1 calc R
C15 C 0.4758(8) 0.1938(5) 0.5561(5) 0.042(3) Uani 1 1 d .
H15A H 0.4230 0.1825 0.5319 0.050 Uiso 1 1 calc R
H15B H 0.5262 0.1662 0.5407 0.050 Uiso 1 1 calc R
C16 C 0.4581(9) 0.1720(6) 0.6184(6) 0.073(4) Uani 1 1 d .
H16A H 0.5113 0.1800 0.6424 0.109 Uiso 1 1 calc R
H16B H 0.4429 0.1226 0.6193 0.109 Uiso 1 1 calc R
H16C H 0.4085 0.1991 0.6343 0.109 Uiso 1 1 calc R
C17 C 0.6069(6) 0.3964(5) 0.5141(4) 0.037(3) Uani 1 1 d .
H17A H 0.5426 0.4022 0.5065 0.045 Uiso 1 1 calc R
H17B H 0.6317 0.4435 0.5191 0.045 Uiso 1 1 calc R
C18 C 0.6452(7) 0.3689(5) 0.4603(5) 0.040(3) Uani 1 1 d .
H18A H 0.6240 0.3207 0.4550 0.048 Uiso 1 1 calc R
H18B H 0.7106 0.3671 0.4650 0.048 Uiso 1 1 calc R
C19 C 0.6240(7) 0.4094(5) 0.4051(5) 0.043(3) Uani 1 1 d .
H19A H 0.6454 0.4576 0.4098 0.052 Uiso 1 1 calc R
H19B H 0.5587 0.4109 0.3997 0.052 Uiso 1 1 calc R
C20 C 0.6661(8) 0.3779(6) 0.3510(5) 0.061(4) Uani 1 1 d .
H20A H 0.7310 0.3801 0.3546 0.092 Uiso 1 1 calc R
H20B H 0.6473 0.4038 0.3160 0.092 Uiso 1 1 calc R
H20C H 0.6475 0.3294 0.3473 0.092 Uiso 1 1 calc R
C21 C 0.7124(6) 0.3637(5) 0.5870(5) 0.030(2) Uani 1 1 d .
H21A H 0.7462 0.3450 0.5531 0.036 Uiso 1 1 calc R
H21B H 0.7219 0.3317 0.6205 0.036 Uiso 1 1 calc R
C22 C 0.7527(7) 0.4337(5) 0.6033(5) 0.034(3) Uani 1 1 d .
H22A H 0.7441 0.4669 0.5704 0.041 Uiso 1 1 calc R
H22B H 0.7225 0.4525 0.6386 0.041 Uiso 1 1 calc R
C23 C 0.8499(7) 0.4250(5) 0.6155(5) 0.040(3) Uani 1 1 d .
H23A H 0.8801 0.4103 0.5788 0.048 Uiso 1 1 calc R
H23B H 0.8578 0.3876 0.6449 0.048 Uiso 1 1 calc R
C24 C 0.8944(7) 0.4906(5) 0.6383(5) 0.055(4) Uani 1 1 d .
H24A H 0.8944 0.5260 0.6073 0.083 Uiso 1 1 calc R
H24B H 0.9558 0.4802 0.6497 0.083 Uiso 1 1 calc R
H24C H 0.8618 0.5080 0.6727 0.083 Uiso 1 1 calc R

loop_
_atom_site_aniso_label
_atom_site_aniso_U_11
_atom_site_aniso_U_22
_atom_site_aniso_U_33
_atom_site_aniso_U_23
_atom_site_aniso_U_13
_atom_site_aniso_U_12
Os1 0.0313(2) 0.0231(2) 0.0393(3) -0.0015(3) -0.0005(3) 0.0006(3)
Si1 0.045(2) 0.038(2) 0.043(2) 0.0002(18) -0.0106(17) -0.0064(15)
Si2 0.070(3) 0.029(2) 0.041(2) 0.0041(18) -0.004(2) 0.0023(18)
O1 0.048(5) 0.027(4) 0.065(6) -0.006(4) -0.006(4) 0.004(4)
O2 0.028(5) 0.024(4) 0.053(5) 0.010(3) 0.015(4) 0.000(3)
N1 0.047(6) 0.041(6) 0.048(6) 0.009(4) 0.002(6) 0.021(5)
N2 0.035(5) 0.015(5) 0.037(6) 0.005(5) 0.007(4) -0.005(4)
C1 0.023(6) 0.029(6) 0.052(7) -0.004(5) 0.002(6) 0.002(6)
C2 0.037(7) 0.020(6) 0.046(8) 0.002(6) -0.001(6) 0.005(5)
C3 0.067(9) 0.050(8) 0.074(10) -0.004(8) -0.025(9) -0.027(7)
C4 0.047(8) 0.046(8) 0.058(8) -0.014(7) -0.009(7) 0.009(6)
C5 0.047(9) 0.067(9) 0.067(9) -0.019(8) -0.006(7) 0.018(7)
C6 0.084(11) 0.052(9) 0.060(10) 0.005(8) -0.013(8) 0.015(8)
C7 0.131(14) 0.109(14) 0.054(10) 0.032(10) 0.036(10) 0.043(11)
C8 0.188(18) 0.073(12) 0.050(10) -0.013(9) -0.036(11) -0.042(11)
C9 0.030(7) 0.026(7) 0.050(9) -0.006(6) 0.008(6) 0.000(5)
C10 0.036(7) 0.048(9) 0.036(8) 0.017(6) 0.004(6) -0.001(6)
C11 0.068(10) 0.038(8) 0.034(8) 0.006(6) 0.005(7) -0.016(7)
C12 0.049(9) 0.108(13) 0.055(10) -0.001(9) -0.007(7) 0.036(8)
C13 0.032(7) 0.021(6) 0.049(8) 0.004(6) -0.004(6) 0.004(5)
C14 0.043(8) 0.019(6) 0.061(9) 0.008(6) -0.015(6) -0.003(5)
C15 0.045(8) 0.027(7) 0.055(9) -0.004(6) 0.009(6) -0.001(6)
C16 0.088(11) 0.052(9) 0.078(11) 0.008(8) 0.011(9) -0.022(8)
C17 0.052(8) 0.025(7) 0.035(9) 0.002(6) -0.007(6) -0.011(6)
C18 0.051(8) 0.036(7) 0.033(8) -0.004(6) 0.003(6) -0.004(5)
C19 0.041(8) 0.043(8) 0.044(8) 0.012(7) -0.001(7) 0.001(6)
C20 0.086(11) 0.052(9) 0.045(9) 0.005(7) -0.006(8) -0.009(7)
C21 0.022(6) 0.026(6) 0.041(6) 0.000(5) -0.010(6) 0.001(6)
C22 0.033(6) 0.024(6) 0.046(8) 0.001(6) 0.002(6) 0.002(5)
C23 0.035(8) 0.040(8) 0.045(8) 0.008(6) -0.007(6) -0.005(6)
C24 0.046(8) 0.039(8) 0.081(10) 0.018(7) -0.025(8) 0.004(6)

loop_
_atom_type_symbol
_atom_type_description
_atom_type_scat_dispersion_real
_atom_type_scat_dispersion_imag
_atom_type_scat_source
C C 0.0033 0.0016 'International Tables Vol C Tables 4.2.6.8 and 6.1.1.4'
H H 0.0000 0.0000 'International Tables Vol C Tables 4.2.6.8 and 6.1.1.4'
N N 0.0061 0.0033 'International Tables Vol C Tables 4.2.6.8 and 6.1.1.4'
O O 0.0106 0.0060 'International Tables Vol C Tables 4.2.6.8 and 6.1.1.4'
Si Si 0.0817 0.0704 'International Tables Vol C Tables 4.2.6.8 and 6.1.1.4'
Os Os -1.2165 7.6030 'International Tables Vol C Tables 4.2.6.8 and 6.1.1.4'

loop_
_exptl_crystal_face_index_h
_exptl_crystal_face_index_k
_exptl_crystal_face_index_l
_exptl_crystal_face_perp_dist
0.00 0.00 1.00 0.0200
0.00 0.00 -1.00 0.0200
0.00 -1.00 0.00 0.1200
-1.00 1.00 -1.00 0.1000
3.00 2.00 0.00 0.1200

loop_
_geom_angle_atom_site_label_1
_geom_angle_atom_site_label_2
_geom_angle_atom_site_label_3
_geom_angle
N1 Os1 O2 107.2(3)
N1 Os1 O1 106.6(3)
O2 Os1 O1 146.1(3)
N1 Os1 C2 107.3(4)
O2 Os1 C2 84.6(3)
O1 Os1 C2 85.7(3)
N1 Os1 C1 108.2(4)
O2 Os1 C1 85.2(3)
O1 Os1 C1 84.2(3)
C2 Os1 C1 144.5(4)
C1 Si1 C3 113.8(5)
C1 Si1 C5 111.0(5)
C3 Si1 C5 106.5(5)
C1 Si1 C4 109.5(5)
C3 Si1 C4 109.3(6)
C5 Si1 C4 106.5(5)
C7 Si2 C6 106.5(6)
C7 Si2 C2 113.6(6)
C6 Si2 C2 110.8(5)
C7 Si2 C8 109.4(7)
C6 Si2 C8 107.9(6)
C2 Si2 C8 108.6(6)
Os1 O1 H1 109.5
Os1 O2 H2 109.5
C17 N2 C9 110.9(8)
C17 N2 C21 106.1(7)
C9 N2 C21 111.5(8)
C17 N2 C13 111.9(8)
C9 N2 C13 112.0(8)
C21 N2 C13 104.0(7)
Si1 C1 Os1 116.9(5)
Si1 C1 H1A 108.1
Os1 C1 H1A 108.1
Si1 C1 H1B 108.1
Os1 C1 H1B 108.1
H1A C1 H1B 107.3
Si2 C2 Os1 119.9(5)
Si2 C2 H2A 107.3
Os1 C2 H2A 107.3
Si2 C2 H2B 107.3
Os1 C2 H2B 107.3
H2A C2 H2B 106.9
Si1 C3 H3A 109.5
Si1 C3 H3B 109.5
H3A C3 H3B 109.5
Si1 C3 H3C 109.5
H3A C3 H3C 109.5
H3B C3 H3C 109.5
Si1 C4 H4A 109.5
Si1 C4 H4B 109.5
H4A C4 H4B 109.5
Si1 C4 H4C 109.5
H4A C4 H4C 109.5
H4B C4 H4C 109.5
Si1 C5 H5A 109.5
Si1 C5 H5B 109.5
H5A C5 H5B 109.5
Si1 C5 H5C 109.5
H5A C5 H5C 109.5
H5B C5 H5C 109.5
Si2 C6 H6A 109.5
Si2 C6 H6B 109.5
H6A C6 H6B 109.5
Si2 C6 H6C 109.5
H6A C6 H6C 109.5
H6B C6 H6C 109.5
Si2 C7 H7A 109.5
Si2 C7 H7B 109.5
H7A C7 H7B 109.5
Si2 C7 H7C 109.5
H7A C7 H7C 109.5
H7B C7 H7C 109.5
Si2 C8 H8A 109.5
Si2 C8 H8B 109.5
H8A C8 H8B 109.5
Si2 C8 H8C 109.5
H8A C8 H8C 109.5
H8B C8 H8C 109.5
C10 C9 N2 117.1(8)
C10 C9 H9A 108.0
N2 C9 H9A 108.0
C10 C9 H9B 108.0
N2 C9 H9B 108.0
H9A C9 H9B 107.3
C9 C10 C11 111.9(9)
C9 C10 H10A 109.2
C11 C10 H10A 109.2
C9 C10 H10B 109.2
C11 C10 H10B 109.2
H10A C10 H10B 107.9
C12 C11 C10 115.7(10)
C12 C11 H11A 108.3
C10 C11 H11A 108.3
C12 C11 H11B 108.3
C10 C11 H11B 108.3
H11A C11 H11B 107.4
C11 C12 H12A 109.5
C11 C12 H12B 109.5
H12A C12 H12B 109.5
C11 C12 H12C 109.5
H12A C12 H12C 109.5
H12B C12 H12C 109.5
C14 C13 N2 114.0(8)
C14 C13 H13A 108.8
N2 C13 H13A 108.8
C14 C13 H13B 108.8
N2 C13 H13B 108.8
H13A C13 H13B 107.7
C15 C14 C13 110.6(8)
C15 C14 H14A 109.5
C13 C14 H14A 109.5
C15 C14 H14B 109.5
C13 C14 H14B 109.5
H14A C14 H14B 108.1
C16 C15 C14 115.0(10)
C16 C15 H15A 108.5
C14 C15 H15A 108.5
C16 C15 H15B 108.5
C14 C15 H15B 108.5
H15A C15 H15B 107.5
C15 C16 H16A 109.5
C15 C16 H16B 109.5
H16A C16 H16B 109.5
C15 C16 H16C 109.5
H16A C16 H16C 109.5
H16B C16 H16C 109.5
C18 C17 N2 123.4(9)
C18 C17 H17A 106.5
N2 C17 H17A 106.5
C18 C17 H17B 106.5
N2 C17 H17B 106.5
H17A C17 H17B 106.5
C17 C18 C19 115.2(9)
C17 C18 H18A 108.5
C19 C18 H18A 108.5
C17 C18 H18B 108.5
C19 C18 H18B 108.5
H18A C18 H18B 107.5
C18 C19 C20 112.2(9)
C18 C19 H19A 109.2
C20 C19 H19A 109.2
C18 C19 H19B 109.2
C20 C19 H19B 109.2
H19A C19 H19B 107.9
C19 C20 H20A 109.5
C19 C20 H20B 109.5
H20A C20 H20B 109.5
C19 C20 H20C 109.5
H20A C20 H20C 109.5
H20B C20 H20C 109.5
N2 C21 C22 117.4(8)
N2 C21 H21A 107.9
C22 C21 H21A 107.9
N2 C21 H21B 107.9
C22 C21 H21B 107.9
H21A C21 H21B 107.2
C23 C22 C21 109.4(9)
C23 C22 H22A 109.8
C21 C22 H22A 109.8
C23 C22 H22B 109.8
C21 C22 H22B 109.8
H22A C22 H22B 108.2
C22 C23 C24 113.5(9)
C22 C23 H23A 108.9
C24 C23 H23A 108.9
C22 C23 H23B 108.9
C24 C23 H23B 108.9
H23A C23 H23B 107.7
C23 C24 H24A 109.5
C23 C24 H24B 109.5
H24A C24 H24B 109.5
C23 C24 H24C 109.5
H24A C24 H24C 109.5
H24B C24 H24C 109.5

loop_
_geom_bond_atom_site_label_1
_geom_bond_atom_site_label_2
_geom_bond_distance
Os1 N1 1.578(9)
Os1 O2 1.967(6)
Os1 O1 1.961(6)
Os1 C2 2.113(10)
Os1 C1 2.145(10)
Si1 C1 1.830(10)
Si1 C3 1.869(11)
Si1 C5 1.886(11)
Si1 C4 1.901(10)
Si2 C7 1.838(14)
Si2 C6 1.844(11)
Si2 C2 1.855(11)
Si2 C8 1.880(12)
O1 H1 0.8400
O2 H2 0.8400
N2 C17 1.460(11)
N2 C9 1.500(11)
N2 C21 1.514(11)
N2 C13 1.539(11)
C1 H1A 0.9900
C1 H1B 0.9900
C2 H2A 0.9900
C2 H2B 0.9900
C3 H3A 0.9800
C3 H3B 0.9800
C3 H3C 0.9800
C4 H4A 0.9800
C4 H4B 0.9800
C4 H4C 0.9800
C5 H5A 0.9800
C5 H5B 0.9800
C5 H5C 0.9800
C6 H6A 0.9800
C6 H6B 0.9800
C6 H6C 0.9800
C7 H7A 0.9800
C7 H7B 0.9800
C7 H7C 0.9800
C8 H8A 0.9800
C8 H8B 0.9800
C8 H8C 0.9800
C9 C10 1.502(13)
C9 H9A 0.9900
C9 H9B 0.9900
C10 C11 1.517(13)
C10 H10A 0.9900
C10 H10B 0.9900
C11 C12 1.486(13)
C11 H11A 0.9900
C11 H11B 0.9900
C12 H12A 0.9800
C12 H12B 0.9800
C12 H12C 0.9800
C13 C14 1.534(12)
C13 H13A 0.9900
C13 H13B 0.9900
C14 C15 1.496(13)
C14 H14A 0.9900
C14 H14B 0.9900
C15 C16 1.500(14)
C15 H15A 0.9900
C15 H15B 0.9900
C16 H16A 0.9800
C16 H16B 0.9800
C16 H16C 0.9800
C17 C18 1.449(12)
C17 H17A 0.9900
C17 H17B 0.9900
C18 C19 1.510(13)
C18 H18A 0.9900
C18 H18B 0.9900
C19 C20 1.508(14)
C19 H19A 0.9900
C19 H19B 0.9900
C20 H20A 0.9800
C20 H20B 0.9800
C20 H20C 0.9800
C21 C22 1.526(12)
C21 H21A 0.9900
C21 H21B 0.9900
C22 C23 1.499(12)
C22 H22A 0.9900
C22 H22B 0.9900
C23 C24 1.523(13)
C23 H23A 0.9900
C23 H23B 0.9900
C24 H24A 0.9800
C24 H24B 0.9800
C24 H24C 0.9800
